data_7135295
loop_
_publ_author_name
'Shoji, Taku'
'Ariga, Yukino'
'Ito, Daichi'
'Ito, Fuyuki'
'Hamasaki, Atom'
'Mori, Shigeki'
'Okujima, Tetsuo'
'Sekiguchi, Ryuta'
'Ito, Shunji'

_publ_section_title
;
 Azulenes exhibiting solid-state fluorescence: synthesis and photophysics
 of 2-aryl-6-pyrrolidinylazulenes.
;
_journal_issue 98
_journal_name_full 'Chemical communications (Cambridge, England)'
_journal_page_first 19481
_journal_page_last 19484
_journal_paper_doi 10.1039/d5cc05926g
_journal_volume 61
_journal_year 2025
_chemical_formula_moiety 'C32 H29 N O5, C H Cl3'
_chemical_formula_sum 'C33 H30 Cl3 N O5'
_chemical_formula_weight 626.93
_space_group_crystal_system triclinic
_space_group_IT_number 2
_space_group_name_Hall '-P 1'
_space_group_name_H-M_alt 'P -1'
_atom_sites_solution_hydrogens geom
_atom_sites_solution_primary dual
_audit_creation_date 2020-11-11
_audit_creation_method
;
Olex2 1.3
(compiled 2020.07.31 svn.rc2a77460 for OlexSys, GUI svn.r6145)
;
_audit_update_record
;
2020-11-17 deposited with the CCDC.	2025-11-12 downloaded from the CCDC.
;
_cell_angle_alpha 76.983(4)
_cell_angle_beta 77.769(4)
_cell_angle_gamma 87.169(4)
_cell_formula_units_Z 2
_cell_length_a 10.1653(4)
_cell_length_b 11.2610(6)
_cell_length_c 13.4588(6)
_cell_measurement_reflns_used 15578
_cell_measurement_temperature 100
_cell_measurement_theta_max 31.0510
_cell_measurement_theta_min 1.8780
_cell_volume 1466.98(12)
_computing_cell_refinement 'CrysAlisPro 1.171.40.67a (Rigaku OD, 2019)'
_computing_data_collection 'CrystalClear-SM Expert 2.1 b46 (Rigaku, 2016)'
_computing_data_reduction 'CrysAlisPro 1.171.40.67a (Rigaku OD, 2019)'
_computing_molecular_graphics 'Olex2 1.3 (Dolomanov et al., 2009)'
_computing_publication_material 'Olex2 1.3 (Dolomanov et al., 2009)'
_computing_structure_refinement 'SHELXL-2018/3 (Sheldrick, 2018)'
_computing_structure_solution 'SHELXT 2018/2 (Sheldrick, 2018)'
_diffrn_ambient_temperature 100
_diffrn_detector CCD
_diffrn_detector_area_resol_mean 7.111
_diffrn_detector_type 'Rigaku Saturn724+ area detector'
_diffrn_measured_fraction_theta_full 1.000
_diffrn_measured_fraction_theta_max 0.998
_diffrn_measurement_details
;
List of Runs (angles in degrees, time in seconds):

  # Type    Start    End  Width  t~exp~   \w     \q     \k     \f   Frames
#--------------------------------------------------------------------------
  1  \w   -110.00  70.00   0.50    1.00    --  -20.00  45.00   0.00  360
  2  \w   -110.00  70.00   0.50    1.00    --  -20.00  45.00  90.00  360
  3  \w   -110.00  70.00   0.50    1.00    --  -20.00  45.00 180.00  360
  4  \w   -110.00  70.00   0.50    1.00    --  -20.00  45.00 270.00  360
;
_diffrn_measurement_device_type 'Rigaku Varimax with Saturn'
_diffrn_measurement_method '\w scans'
_diffrn_orient_matrix_type 'CrysAlisPro convention (1999,Acta A55,543-557)'
_diffrn_orient_matrix_UB_11 0.0517156000
_diffrn_orient_matrix_UB_12 -0.0273389000
_diffrn_orient_matrix_UB_13 0.0256268000
_diffrn_orient_matrix_UB_21 -0.0277527000
_diffrn_orient_matrix_UB_22 -0.0583474000
_diffrn_orient_matrix_UB_23 0.0058479000
_diffrn_orient_matrix_UB_31 0.0406557000
_diffrn_orient_matrix_UB_32 -0.0052534000
_diffrn_orient_matrix_UB_33 -0.0486313000
_diffrn_radiation_collimation 0.3
_diffrn_radiation_monochromator 'multi-layer mirror optics'
_diffrn_radiation_probe x-ray
_diffrn_radiation_type 'Mo K\a'
_diffrn_radiation_wavelength 0.71073
_diffrn_reflns_av_R_equivalents 0.0447
_diffrn_reflns_av_unetI/netI 0.0400
_diffrn_reflns_Laue_measured_fraction_full 1.000
_diffrn_reflns_Laue_measured_fraction_max 0.998
_diffrn_reflns_limit_h_max 13
_diffrn_reflns_limit_h_min -13
_diffrn_reflns_limit_k_max 14
_diffrn_reflns_limit_k_min -14
_diffrn_reflns_limit_l_max 17
_diffrn_reflns_limit_l_min -17
_diffrn_reflns_number 24831
_diffrn_reflns_point_group_measured_fraction_full 1.000
_diffrn_reflns_point_group_measured_fraction_max 0.998
_diffrn_reflns_theta_full 25.242
_diffrn_reflns_theta_max 27.999
_diffrn_reflns_theta_min 1.856
_diffrn_source 'rotating anode X-ray generator'
_diffrn_source_current 24.0
_diffrn_source_power 1.2
_diffrn_source_target Mo
_diffrn_source_type 'MicroMax 007'
_diffrn_source_voltage 50.0
_exptl_absorpt_coefficient_mu 0.356
_exptl_absorpt_correction_T_max 1.00000
_exptl_absorpt_correction_T_min 0.94757
_exptl_absorpt_correction_type multi-scan
_exptl_absorpt_process_details
;
CrysAlisPro 1.171.40.67a (Rigaku Oxford Diffraction, 2019)
Empirical absorption correction using spherical harmonics,
 implemented in SCALE3 ABSPACK scaling algorithm.
;
_exptl_crystal_colour yellow
_exptl_crystal_colour_primary yellow
_exptl_crystal_density_diffrn 1.419
_exptl_crystal_density_method 'not measured'
_exptl_crystal_description plate
_exptl_crystal_F_000 652
_exptl_crystal_size_max 0.16
_exptl_crystal_size_mid 0.16
_exptl_crystal_size_min 0.02
_refine_diff_density_max 0.297
_refine_diff_density_min -0.364
_refine_diff_density_rms 0.058
_refine_ls_extinction_method none
_refine_ls_goodness_of_fit_ref 1.054
_refine_ls_hydrogen_treatment constr
_refine_ls_matrix_type full
_refine_ls_number_parameters 418
_refine_ls_number_reflns 7074
_refine_ls_number_restraints 0
_refine_ls_restrained_S_all 1.054
_refine_ls_R_factor_all 0.0609
_refine_ls_R_factor_gt 0.0452
_refine_ls_shift/su_max 0.000
_refine_ls_shift/su_mean 0.000
_refine_ls_structure_factor_coef Fsqd
_refine_ls_weighting_details 'w=1/[\s^2^(Fo^2^)+(0.0471P)^2^+0.5278P] where P=(Fo^2^+2Fc^2^)/3'
_refine_ls_weighting_scheme calc
_refine_ls_wR_factor_gt 0.1022
_refine_ls_wR_factor_ref 0.1099
_reflns_Friedel_coverage 0.000
_reflns_number_gt 5627
_reflns_number_total 7074
_reflns_threshold_expression 'I > 2\s(I)'
_cod_data_source_file d5cc05926g2.cif
_cod_data_source_block shojix4
_cod_original_cell_volume 1466.99(12)
_cod_database_code 7135295
_shelx_shelxl_version_number 2018/3
_chemical_oxdiff_formula 'C32 H29 N1 O5'
_shelx_space_group_comment
;
The symmetry employed for this shelxl refinement is uniquely defined
by the following loop, which should always be used as a source of
symmetry information in preference to the above space-group names.
They are only intended as comments.
;
_shelx_estimated_absorpt_t_max 0.993
_shelx_estimated_absorpt_t_min 0.945
_reflns_odcompleteness_completeness 90.83
_reflns_odcompleteness_iscentric 1
_reflns_odcompleteness_theta 31.04
_olex2_refinement_description
;
1. Fixed Uiso
 At 1.2 times of:
  All C(H) groups, All C(H,H) groups
 At 1.5 times of:
  All C(H,H,H) groups
2. Others
 Sof(Cl11)=Sof(Cl12)=Sof(Cl13)=Sof(C133)=Sof(H133)=1-FVAR(1)
 Sof(Cl1)=Sof(Cl2)=Sof(Cl3)=Sof(C33)=Sof(H33)=FVAR(1)
3.a Ternary CH refined with riding coordinates:
 C33(H33), C133(H133)
3.b Secondary CH2 refined with riding coordinates:
 C12(H12A,H12B), C27(H27A,H27B), C29(H29A,H29B), C30(H30A,H30B), C31(H31A,
 H31B), C32(H32A,H32B)
3.c Aromatic/amide H refined with riding coordinates:
 C5(H5), C6(H6), C8(H8), C9(H9), C17(H17), C18(H18), C19(H19), C20(H20),
 C23(H23), C24(H24), C25(H25)
3.d Idealised Me refined as rotating group:
 C13(H13A,H13B,H13C), C28(H28A,H28B,H28C)
;
_olex2_exptl_crystal_mounting_method loop
_olex2_submission_special_instructions 'No special instructions were received'
_oxdiff_exptl_absorpt_empirical_details
;
Empirical correction (ABSPACK) includes:
- Absorption correction using spherical harmonics
- Frame scaling
;
_oxdiff_exptl_absorpt_empirical_full_max 1.237
_oxdiff_exptl_absorpt_empirical_full_min 0.919

loop_
_space_group_symop_operation_xyz
'x, y, z'
'-x, -y, -z'

loop_
_atom_site_label
_atom_site_type_symbol
_atom_site_fract_x
_atom_site_fract_y
_atom_site_fract_z
_atom_site_U_iso_or_equiv
_atom_site_adp_type
_atom_site_occupancy
_atom_site_site_symmetry_order
_atom_site_calc_flag
_atom_site_refinement_flags_posn
_atom_site_refinement_flags_adp
_atom_site_refinement_flags_occupancy
_atom_site_disorder_assembly
_atom_site_disorder_group
O1 O 0.56204(11) 0.83745(10) 0.38378(8) 0.0203(2) Uani 1 1 d . . . . .
O2 O 0.39832(11) 0.86856(10) 0.51710(8) 0.0197(2) Uani 1 1 d . . . . .
O3 O 0.36423(10) 0.53866(9) 0.74522(8) 0.0163(2) Uani 1 1 d . . . . .
O4 O 0.74538(11) 0.68765(10) 0.87326(8) 0.0207(2) Uani 1 1 d . . . . .
O5 O 0.52329(11) 0.65877(11) 0.88833(8) 0.0218(3) Uani 1 1 d . . . . .
N1 N 1.17269(12) 0.63247(12) 0.43524(10) 0.0159(3) Uani 1 1 d . . . . .
C1 C 0.59422(14) 0.77147(13) 0.55992(11) 0.0141(3) Uani 1 1 d . . . . .
C2 C 0.54443(15) 0.74863(13) 0.66954(12) 0.0141(3) Uani 1 1 d . . . . .
C3 C 0.65329(15) 0.70802(13) 0.71950(12) 0.0147(3) Uani 1 1 d . . . . .
C4 C 0.77139(15) 0.70117(13) 0.64156(11) 0.0141(3) Uani 1 1 d . . . . .
C5 C 0.90050(15) 0.66243(13) 0.66009(12) 0.0156(3) Uani 1 1 d . . . . .
H5 H 0.907239 0.646940 0.731201 0.019 Uiso 1 1 calc R U . . .
C6 C 1.01765(15) 0.64341(14) 0.59279(12) 0.0169(3) Uani 1 1 d . . . . .
H6 H 1.091706 0.616627 0.625002 0.020 Uiso 1 1 calc R U . . .
C7 C 1.04600(15) 0.65753(13) 0.48179(12) 0.0153(3) Uani 1 1 d . . . . .
C8 C 0.94915(15) 0.69669(14) 0.41753(12) 0.0166(3) Uani 1 1 d . . . . .
H8 H 0.980850 0.697527 0.345711 0.020 Uiso 1 1 calc R U . . .
C9 C 0.81714(15) 0.73336(13) 0.44363(12) 0.0162(3) Uani 1 1 d . . . . .
H9 H 0.774856 0.760514 0.385940 0.019 Uiso 1 1 calc R U . . .
C10 C 0.73384(14) 0.73753(13) 0.54144(12) 0.0138(3) Uani 1 1 d . . . . .
C11 C 0.52038(15) 0.82705(13) 0.47738(12) 0.0148(3) Uani 1 1 d . . . . .
C12 C 0.31524(16) 0.92679(14) 0.44383(13) 0.0196(3) Uani 1 1 d . . . . .
H12A H 0.302375 0.871525 0.398946 0.024 Uiso 1 1 calc R U . . .
H12B H 0.358248 1.002714 0.398875 0.024 Uiso 1 1 calc R U . . .
C13 C 0.18144(16) 0.95483(16) 0.50893(15) 0.0260(4) Uani 1 1 d . . . . .
H13A H 0.124081 0.999844 0.463060 0.039 Uiso 1 1 calc R U . . .
H13B H 0.196547 1.004324 0.556750 0.039 Uiso 1 1 calc R U . . .
H13C H 0.137127 0.878459 0.549098 0.039 Uiso 1 1 calc R U . . .
C14 C 0.40089(15) 0.75747(14) 0.72381(11) 0.0150(3) Uani 1 1 d . . . . .
C15 C 0.31943(15) 0.65424(13) 0.75786(11) 0.0148(3) Uani 1 1 d . . . . .
C16 C 0.25454(15) 0.46180(14) 0.79043(12) 0.0163(3) Uani 1 1 d . . . . .
C17 C 0.25527(16) 0.33744(14) 0.79449(12) 0.0198(3) Uani 1 1 d . . . . .
H17 H 0.333362 0.296574 0.766112 0.024 Uiso 1 1 calc R U . . .
C18 C 0.13459(17) 0.27594(15) 0.84270(13) 0.0225(3) Uani 1 1 d . . . . .
H18 H 0.130082 0.190745 0.847338 0.027 Uiso 1 1 calc R U . . .
C19 C 0.01970(16) 0.33721(15) 0.88451(13) 0.0219(3) Uani 1 1 d . . . . .
H19 H -0.060699 0.292522 0.917022 0.026 Uiso 1 1 calc R U . . .
C20 C 0.02118(16) 0.46198(15) 0.87930(12) 0.0197(3) Uani 1 1 d . . . . .
H20 H -0.057116 0.502739 0.907494 0.024 Uiso 1 1 calc R U . . .
C21 C 0.14142(15) 0.52622(14) 0.83128(11) 0.0158(3) Uani 1 1 d . . . . .
C22 C 0.18444(15) 0.65285(14) 0.80965(11) 0.0158(3) Uani 1 1 d . . . . .
C23 C 0.12385(15) 0.76239(15) 0.82897(12) 0.0189(3) Uani 1 1 d . . . . .
H23 H 0.032099 0.764934 0.862968 0.023 Uiso 1 1 calc R U . . .
C24 C 0.20286(16) 0.86742(15) 0.79655(12) 0.0201(3) Uani 1 1 d . . . . .
H24 H 0.164015 0.942365 0.809481 0.024 Uiso 1 1 calc R U . . .
C25 C 0.33834(15) 0.86532(14) 0.74531(12) 0.0181(3) Uani 1 1 d . . . . .
H25 H 0.388821 0.938760 0.724721 0.022 Uiso 1 1 calc R U . . .
C26 C 0.64916(15) 0.68392(14) 0.83235(12) 0.0164(3) Uani 1 1 d . . . . .
C27 C 0.49719(17) 0.66008(19) 0.99848(12) 0.0286(4) Uani 1 1 d . . . . .
H27A H 0.529285 0.736976 1.009109 0.034 Uiso 1 1 calc R U . . .
H27B H 0.542439 0.590677 1.037502 0.034 Uiso 1 1 calc R U . . .
C28 C 0.34540(18) 0.6494(2) 1.03358(14) 0.0396(5) Uani 1 1 d . . . . .
H28A H 0.302465 0.713044 0.988308 0.059 Uiso 1 1 calc R U . . .
H28B H 0.318867 0.659128 1.105673 0.059 Uiso 1 1 calc R U . . .
H28C H 0.316828 0.569119 1.029409 0.059 Uiso 1 1 calc R U . . .
C29 C 1.28278(14) 0.59019(14) 0.49221(12) 0.0163(3) Uani 1 1 d . . . . .
H29A H 1.256146 0.515339 0.546590 0.020 Uiso 1 1 calc R U . . .
H29B H 1.306428 0.653949 0.525407 0.020 Uiso 1 1 calc R U . . .
C30 C 1.40094(15) 0.56475(14) 0.40804(12) 0.0178(3) Uani 1 1 d . . . . .
H30A H 1.403632 0.477643 0.404912 0.021 Uiso 1 1 calc R U . . .
H30B H 1.487465 0.586543 0.421900 0.021 Uiso 1 1 calc R U . . .
C31 C 1.37404(15) 0.64564(15) 0.30620(12) 0.0186(3) Uani 1 1 d . . . . .
H31A H 1.409628 0.728860 0.295381 0.022 Uiso 1 1 calc R U . . .
H31B H 1.416017 0.610647 0.245744 0.022 Uiso 1 1 calc R U . . .
C32 C 1.22054(15) 0.64752(15) 0.32105(12) 0.0176(3) Uani 1 1 d . . . . .
H32A H 1.188939 0.725758 0.283005 0.021 Uiso 1 1 calc R U . . .
H32B H 1.188627 0.579898 0.296328 0.021 Uiso 1 1 calc R U . . .
Cl1 Cl 0.8852(5) 1.0161(4) 0.7709(7) 0.0532(11) Uani 0.539(19) 1 d . . P A 1
Cl2 Cl 0.5993(4) 0.9956(3) 0.8544(2) 0.0338(8) Uani 0.539(19) 1 d . . P A 1
Cl3 Cl 0.7725(7) 1.0301(3) 0.9884(5) 0.0544(9) Uani 0.539(19) 1 d . . P A 1
C33 C 0.7536(13) 0.9667(11) 0.8855(11) 0.028(2) Uani 0.539(19) 1 d . . P A 1
H33 H 0.762126 0.876339 0.908394 0.033 Uiso 0.539(19) 1 calc R U P A 1
Cl11 Cl 0.8871(6) 1.0101(6) 0.7516(7) 0.0623(15) Uani 0.461(19) 1 d . . P A 2
Cl12 Cl 0.6101(7) 0.9977(5) 0.8619(5) 0.0770(17) Uani 0.461(19) 1 d . . P A 2
Cl13 Cl 0.8334(16) 1.0233(5) 0.9635(5) 0.069(2) Uani 0.461(19) 1 d . . P A 2
C133 C 0.7844(15) 0.9550(15) 0.8690(13) 0.030(2) Uani 0.461(19) 1 d . . P A 2
H133 H 0.792914 0.864304 0.888902 0.036 Uiso 0.461(19) 1 calc R U P A 2

loop_
_atom_site_aniso_label
_atom_site_aniso_U_11
_atom_site_aniso_U_22
_atom_site_aniso_U_33
_atom_site_aniso_U_23
_atom_site_aniso_U_13
_atom_site_aniso_U_12
O1 0.0170(6) 0.0270(6) 0.0159(6) -0.0036(5) -0.0032(4) 0.0034(5)
O2 0.0127(5) 0.0275(6) 0.0187(6) -0.0054(5) -0.0034(4) 0.0059(4)
O3 0.0108(5) 0.0166(5) 0.0203(6) -0.0056(4) 0.0010(4) -0.0005(4)
O4 0.0153(6) 0.0297(6) 0.0171(6) -0.0057(5) -0.0032(4) 0.0008(5)
O5 0.0150(6) 0.0350(7) 0.0127(5) -0.0026(5) 0.0008(4) -0.0024(5)
N1 0.0119(6) 0.0209(6) 0.0146(6) -0.0043(5) -0.0016(5) 0.0006(5)
C1 0.0128(7) 0.0132(7) 0.0166(7) -0.0043(6) -0.0022(6) -0.0017(5)
C2 0.0136(7) 0.0121(7) 0.0166(7) -0.0046(6) -0.0014(6) -0.0017(5)
C3 0.0120(7) 0.0151(7) 0.0163(7) -0.0045(6) 0.0001(6) -0.0020(5)
C4 0.0127(7) 0.0146(7) 0.0143(7) -0.0032(6) -0.0007(6) -0.0023(5)
C5 0.0152(7) 0.0184(7) 0.0135(7) -0.0031(6) -0.0033(6) -0.0013(6)
C6 0.0125(7) 0.0208(8) 0.0182(8) -0.0052(6) -0.0041(6) 0.0007(6)
C7 0.0126(7) 0.0151(7) 0.0176(7) -0.0037(6) -0.0008(6) -0.0023(6)
C8 0.0134(7) 0.0227(8) 0.0138(7) -0.0057(6) -0.0009(6) -0.0013(6)
C9 0.0143(7) 0.0183(7) 0.0165(7) -0.0045(6) -0.0037(6) -0.0007(6)
C10 0.0113(7) 0.0130(7) 0.0171(7) -0.0033(6) -0.0019(6) -0.0022(5)
C11 0.0127(7) 0.0135(7) 0.0185(8) -0.0044(6) -0.0022(6) -0.0019(5)
C12 0.0166(8) 0.0189(8) 0.0242(8) -0.0038(6) -0.0077(6) 0.0027(6)
C13 0.0172(8) 0.0223(8) 0.0363(10) -0.0048(7) -0.0035(7) 0.0037(6)
C14 0.0125(7) 0.0187(7) 0.0138(7) -0.0040(6) -0.0020(6) 0.0006(6)
C15 0.0128(7) 0.0176(7) 0.0145(7) -0.0046(6) -0.0032(6) 0.0026(6)
C16 0.0125(7) 0.0201(7) 0.0151(7) -0.0017(6) -0.0019(6) -0.0036(6)
C17 0.0169(8) 0.0221(8) 0.0204(8) -0.0057(6) -0.0026(6) -0.0002(6)
C18 0.0226(8) 0.0214(8) 0.0239(8) -0.0040(7) -0.0053(7) -0.0054(6)
C19 0.0165(8) 0.0279(9) 0.0194(8) -0.0018(7) -0.0015(6) -0.0072(6)
C20 0.0139(7) 0.0282(8) 0.0163(8) -0.0045(6) -0.0018(6) -0.0010(6)
C21 0.0132(7) 0.0214(8) 0.0121(7) -0.0024(6) -0.0025(6) -0.0004(6)
C22 0.0116(7) 0.0230(8) 0.0125(7) -0.0046(6) -0.0013(6) 0.0000(6)
C23 0.0115(7) 0.0269(8) 0.0177(8) -0.0066(6) -0.0004(6) 0.0029(6)
C24 0.0187(8) 0.0215(8) 0.0212(8) -0.0085(6) -0.0037(6) 0.0049(6)
C25 0.0163(8) 0.0185(7) 0.0187(8) -0.0043(6) -0.0018(6) 0.0001(6)
C26 0.0135(7) 0.0170(7) 0.0166(7) -0.0032(6) 0.0007(6) 0.0002(6)
C27 0.0197(9) 0.0511(12) 0.0119(8) -0.0037(8) -0.0006(6) 0.0025(8)
C28 0.0198(9) 0.0769(16) 0.0153(9) -0.0030(9) 0.0019(7) 0.0076(9)
C29 0.0120(7) 0.0187(7) 0.0180(8) -0.0032(6) -0.0034(6) 0.0003(6)
C30 0.0138(7) 0.0181(7) 0.0211(8) -0.0050(6) -0.0016(6) -0.0002(6)
C31 0.0130(7) 0.0234(8) 0.0186(8) -0.0062(6) 0.0001(6) 0.0013(6)
C32 0.0131(7) 0.0239(8) 0.0152(7) -0.0057(6) -0.0006(6) 0.0020(6)
Cl1 0.0274(11) 0.0428(12) 0.082(3) 0.0032(13) -0.0134(12) 0.0048(8)
Cl2 0.0316(10) 0.0451(12) 0.0275(12) -0.0088(7) -0.0125(7) 0.0053(8)
Cl3 0.082(2) 0.0419(7) 0.0582(14) -0.0235(8) -0.0440(14) 0.0084(10)
C33 0.033(5) 0.017(3) 0.035(4) -0.010(2) -0.009(3) 0.010(3)
Cl11 0.0473(18) 0.081(3) 0.0567(18) -0.0052(12) -0.0227(11) 0.0283(16)
Cl12 0.050(2) 0.081(3) 0.091(3) -0.013(2) -0.0066(18) 0.0257(17)
Cl13 0.132(6) 0.0379(11) 0.0528(18) -0.0040(9) -0.053(3) -0.014(2)
C133 0.028(6) 0.031(4) 0.042(6) -0.021(3) -0.022(5) 0.013(3)

loop_
_atom_type_symbol
_atom_type_description
_atom_type_scat_dispersion_real
_atom_type_scat_dispersion_imag
_atom_type_scat_source
C C 0.0033 0.0016 'International Tables Vol C Tables 4.2.6.8 and 6.1.1.4'
H H 0.0000 0.0000 'International Tables Vol C Tables 4.2.6.8 and 6.1.1.4'
Cl Cl 0.1484 0.1585 'International Tables Vol C Tables 4.2.6.8 and 6.1.1.4'
N N 0.0061 0.0033 'International Tables Vol C Tables 4.2.6.8 and 6.1.1.4'
O O 0.0106 0.0060 'International Tables Vol C Tables 4.2.6.8 and 6.1.1.4'

loop_
_geom_angle_atom_site_label_1
_geom_angle_atom_site_label_2
_geom_angle_atom_site_label_3
_geom_angle
_geom_angle_site_symmetry_1
_geom_angle_site_symmetry_3
_geom_angle_publ_flag
C11 O2 C12 117.48(12) . . ?
C16 O3 C15 105.61(11) . . ?
C26 O5 C27 117.98(12) . . ?
C7 N1 C29 124.08(12) . . ?
C7 N1 C32 124.42(13) . . ?
C32 N1 C29 111.47(11) . . ?
C2 C1 C10 108.19(13) . . ?
C2 C1 C11 127.14(13) . . ?
C10 C1 C11 124.58(13) . . ?
C1 C2 C14 126.38(13) . . ?
C3 C2 C1 108.18(13) . . ?
C3 C2 C14 125.32(13) . . ?
C2 C3 C4 108.66(13) . . ?
C2 C3 C26 126.31(13) . . ?
C4 C3 C26 124.93(13) . . ?
C3 C4 C10 107.44(13) . . ?
C5 C4 C3 125.91(14) . . ?
C5 C4 C10 126.63(13) . . ?
C4 C5 H5 114.5 . . ?
C6 C5 C4 131.04(14) . . ?
C6 C5 H5 114.5 . . ?
C5 C6 H6 114.8 . . ?
C5 C6 C7 130.35(14) . . ?
C7 C6 H6 114.8 . . ?
N1 C7 C6 117.46(13) . . ?
N1 C7 C8 118.32(13) . . ?
C6 C7 C8 124.22(13) . . ?
C7 C8 H8 114.9 . . ?
C9 C8 C7 130.16(14) . . ?
C9 C8 H8 114.9 . . ?
C8 C9 H9 114.4 . . ?
C8 C9 C10 131.18(14) . . ?
C10 C9 H9 114.4 . . ?
C1 C10 C4 107.38(13) . . ?
C9 C10 C1 126.30(14) . . ?
C9 C10 C4 126.21(13) . . ?
O1 C11 O2 122.33(14) . . ?
O1 C11 C1 125.86(14) . . ?
O2 C11 C1 111.80(13) . . ?
O2 C12 H12A 110.5 . . ?
O2 C12 H12B 110.5 . . ?
O2 C12 C13 106.35(13) . . ?
H12A C12 H12B 108.7 . . ?
C13 C12 H12A 110.5 . . ?
C13 C12 H12B 110.5 . . ?
C12 C13 H13A 109.5 . . ?
C12 C13 H13B 109.5 . . ?
C12 C13 H13C 109.5 . . ?
H13A C13 H13B 109.5 . . ?
H13A C13 H13C 109.5 . . ?
H13B C13 H13C 109.5 . . ?
C15 C14 C2 120.44(13) . . ?
C15 C14 C25 115.10(13) . . ?
C25 C14 C2 124.46(13) . . ?
O3 C15 C14 123.45(13) . . ?
O3 C15 C22 111.75(13) . . ?
C14 C15 C22 124.80(14) . . ?
O3 C16 C21 111.35(13) . . ?
C17 C16 O3 124.70(14) . . ?
C17 C16 C21 123.95(14) . . ?
C16 C17 H17 121.9 . . ?
C16 C17 C18 116.14(15) . . ?
C18 C17 H17 121.9 . . ?
C17 C18 H18 119.3 . . ?
C17 C18 C19 121.48(15) . . ?
C19 C18 H18 119.3 . . ?
C18 C19 H19 119.3 . . ?
C20 C19 C18 121.39(15) . . ?
C20 C19 H19 119.3 . . ?
C19 C20 H20 120.8 . . ?
C19 C20 C21 118.36(15) . . ?
C21 C20 H20 120.8 . . ?
C16 C21 C22 105.73(13) . . ?
C20 C21 C16 118.68(14) . . ?
C20 C21 C22 135.58(14) . . ?
C15 C22 C21 105.56(13) . . ?
C15 C22 C23 118.91(14) . . ?
C23 C22 C21 135.53(14) . . ?
C22 C23 H23 121.1 . . ?
C24 C23 C22 117.78(14) . . ?
C24 C23 H23 121.1 . . ?
C23 C24 H24 119.1 . . ?
C23 C24 C25 121.77(14) . . ?
C25 C24 H24 119.1 . . ?
C14 C25 C24 121.63(14) . . ?
C14 C25 H25 119.2 . . ?
C24 C25 H25 119.2 . . ?
O4 C26 O5 122.41(14) . . ?
O4 C26 C3 125.96(14) . . ?
O5 C26 C3 111.61(13) . . ?
O5 C27 H27A 110.8 . . ?
O5 C27 H27B 110.8 . . ?
O5 C27 C28 104.67(13) . . ?
H27A C27 H27B 108.9 . . ?
C28 C27 H27A 110.8 . . ?
C28 C27 H27B 110.8 . . ?
C27 C28 H28A 109.5 . . ?
C27 C28 H28B 109.5 . . ?
C27 C28 H28C 109.5 . . ?
H28A C28 H28B 109.5 . . ?
H28A C28 H28C 109.5 . . ?
H28B C28 H28C 109.5 . . ?
N1 C29 H29A 110.9 . . ?
N1 C29 H29B 110.9 . . ?
N1 C29 C30 104.41(12) . . ?
H29A C29 H29B 108.9 . . ?
C30 C29 H29A 110.9 . . ?
C30 C29 H29B 110.9 . . ?
C29 C30 H30A 110.8 . . ?
C29 C30 H30B 110.8 . . ?
C29 C30 C31 104.65(12) . . ?
H30A C30 H30B 108.9 . . ?
C31 C30 H30A 110.8 . . ?
C31 C30 H30B 110.8 . . ?
C30 C31 H31A 110.9 . . ?
C30 C31 H31B 110.9 . . ?
H31A C31 H31B 108.9 . . ?
C32 C31 C30 104.24(12) . . ?
C32 C31 H31A 110.9 . . ?
C32 C31 H31B 110.9 . . ?
N1 C32 C31 103.92(12) . . ?
N1 C32 H32A 111.0 . . ?
N1 C32 H32B 111.0 . . ?
C31 C32 H32A 111.0 . . ?
C31 C32 H32B 111.0 . . ?
H32A C32 H32B 109.0 . . ?
Cl1 C33 H33 107.3 . . ?
Cl2 C33 Cl1 110.2(8) . . ?
Cl2 C33 Cl3 112.7(5) . . ?
Cl2 C33 H33 107.3 . . ?
Cl3 C33 Cl1 111.8(8) . . ?
Cl3 C33 H33 107.3 . . ?
Cl11 C133 Cl12 109.6(9) . . ?
Cl11 C133 Cl13 107.9(9) . . ?
Cl11 C133 H133 110.2 . . ?
Cl12 C133 H133 110.2 . . ?
Cl13 C133 Cl12 108.8(6) . . ?
Cl13 C133 H133 110.2 . . ?

loop_
_geom_bond_atom_site_label_1
_geom_bond_atom_site_label_2
_geom_bond_distance
_geom_bond_site_symmetry_2
_geom_bond_publ_flag
O1 C11 1.2216(18) . ?
O2 C11 1.3484(18) . ?
O2 C12 1.4569(18) . ?
O3 C15 1.3924(18) . ?
O3 C16 1.3904(17) . ?
O4 C26 1.2265(19) . ?
O5 C26 1.3476(18) . ?
O5 C27 1.4531(19) . ?
N1 C7 1.3537(19) . ?
N1 C29 1.4878(19) . ?
N1 C32 1.4837(19) . ?
C1 C2 1.423(2) . ?
C1 C10 1.436(2) . ?
C1 C11 1.477(2) . ?
C2 C3 1.419(2) . ?
C2 C14 1.496(2) . ?
C3 C4 1.429(2) . ?
C3 C26 1.473(2) . ?
C4 C5 1.417(2) . ?
C4 C10 1.443(2) . ?
C5 H5 0.9500 . ?
C5 C6 1.375(2) . ?
C6 H6 0.9500 . ?
C6 C7 1.434(2) . ?
C7 C8 1.435(2) . ?
C8 H8 0.9500 . ?
C8 C9 1.380(2) . ?
C9 H9 0.9500 . ?
C9 C10 1.416(2) . ?
C12 H12A 0.9900 . ?
C12 H12B 0.9900 . ?
C12 C13 1.515(2) . ?
C13 H13A 0.9800 . ?
C13 H13B 0.9800 . ?
C13 H13C 0.9800 . ?
C14 C15 1.393(2) . ?
C14 C25 1.403(2) . ?
C15 C22 1.400(2) . ?
C16 C17 1.389(2) . ?
C16 C21 1.407(2) . ?
C17 H17 0.9500 . ?
C17 C18 1.396(2) . ?
C18 H18 0.9500 . ?
C18 C19 1.405(2) . ?
C19 H19 0.9500 . ?
C19 C20 1.392(2) . ?
C20 H20 0.9500 . ?
C20 C21 1.406(2) . ?
C21 C22 1.460(2) . ?
C22 C23 1.404(2) . ?
C23 H23 0.9500 . ?
C23 C24 1.396(2) . ?
C24 H24 0.9500 . ?
C24 C25 1.405(2) . ?
C25 H25 0.9500 . ?
C27 H27A 0.9900 . ?
C27 H27B 0.9900 . ?
C27 C28 1.517(2) . ?
C28 H28A 0.9800 . ?
C28 H28B 0.9800 . ?
C28 H28C 0.9800 . ?
C29 H29A 0.9900 . ?
C29 H29B 0.9900 . ?
C29 C30 1.531(2) . ?
C30 H30A 0.9900 . ?
C30 H30B 0.9900 . ?
C30 C31 1.535(2) . ?
C31 H31A 0.9900 . ?
C31 H31B 0.9900 . ?
C31 C32 1.530(2) . ?
C32 H32A 0.9900 . ?
C32 H32B 0.9900 . ?
Cl1 C33 1.813(13) . ?
Cl2 C33 1.705(14) . ?
Cl3 C33 1.743(14) . ?
C33 H33 1.0000 . ?
Cl11 C133 1.701(17) . ?
Cl12 C133 1.829(15) . ?
Cl13 C133 1.791(16) . ?
C133 H133 1.0000 . ?

loop_
_geom_torsion_atom_site_label_1
_geom_torsion_atom_site_label_2
_geom_torsion_atom_site_label_3
_geom_torsion_atom_site_label_4
_geom_torsion
_geom_torsion_site_symmetry_1
_geom_torsion_site_symmetry_2
_geom_torsion_site_symmetry_3
_geom_torsion_site_symmetry_4
_geom_torsion_publ_flag
O3 C15 C22 C21 0.09(16) . . . . ?
O3 C15 C22 C23 179.77(13) . . . . ?
O3 C16 C17 C18 -179.59(14) . . . . ?
O3 C16 C21 C20 179.57(13) . . . . ?
O3 C16 C21 C22 0.02(16) . . . . ?
N1 C7 C8 C9 -176.42(15) . . . . ?
N1 C29 C30 C31 24.78(15) . . . . ?
C1 C2 C3 C4 -1.91(16) . . . . ?
C1 C2 C3 C26 174.54(14) . . . . ?
C1 C2 C14 C15 94.89(18) . . . . ?
C1 C2 C14 C25 -85.7(2) . . . . ?
C2 C1 C10 C4 -3.81(16) . . . . ?
C2 C1 C10 C9 172.69(14) . . . . ?
C2 C1 C11 O1 -174.18(15) . . . . ?
C2 C1 C11 O2 6.8(2) . . . . ?
C2 C3 C4 C5 -178.88(14) . . . . ?
C2 C3 C4 C10 -0.45(16) . . . . ?
C2 C3 C26 O4 -154.77(15) . . . . ?
C2 C3 C26 O5 23.9(2) . . . . ?
C2 C14 C15 O3 0.6(2) . . . . ?
C2 C14 C15 C22 179.70(14) . . . . ?
C2 C14 C25 C24 179.94(14) . . . . ?
C3 C2 C14 C15 -80.73(19) . . . . ?
C3 C2 C14 C25 98.65(19) . . . . ?
C3 C4 C5 C6 174.42(16) . . . . ?
C3 C4 C10 C1 2.62(16) . . . . ?
C3 C4 C10 C9 -173.89(14) . . . . ?
C4 C3 C26 O4 21.1(2) . . . . ?
C4 C3 C26 O5 -160.17(14) . . . . ?
C4 C5 C6 C7 0.3(3) . . . . ?
C5 C4 C10 C1 -178.97(14) . . . . ?
C5 C4 C10 C9 4.5(2) . . . . ?
C5 C6 C7 N1 179.65(15) . . . . ?
C5 C6 C7 C8 -0.1(3) . . . . ?
C6 C7 C8 C9 3.4(3) . . . . ?
C7 N1 C29 C30 175.53(13) . . . . ?
C7 N1 C32 C31 163.46(14) . . . . ?
C7 C8 C9 C10 -4.0(3) . . . . ?
C8 C9 C10 C1 -176.31(15) . . . . ?
C8 C9 C10 C4 -0.4(3) . . . . ?
C10 C1 C2 C3 3.55(16) . . . . ?
C10 C1 C2 C14 -172.69(13) . . . . ?
C10 C1 C11 O1 9.7(2) . . . . ?
C10 C1 C11 O2 -169.32(13) . . . . ?
C10 C4 C5 C6 -3.7(3) . . . . ?
C11 O2 C12 C13 175.52(13) . . . . ?
C11 C1 C2 C3 -173.11(14) . . . . ?
C11 C1 C2 C14 10.7(2) . . . . ?
C11 C1 C10 C4 172.96(13) . . . . ?
C11 C1 C10 C9 -10.5(2) . . . . ?
C12 O2 C11 O1 0.4(2) . . . . ?
C12 O2 C11 C1 179.40(12) . . . . ?
C14 C2 C3 C4 174.38(13) . . . . ?
C14 C2 C3 C26 -9.2(2) . . . . ?
C14 C15 C22 C21 -179.13(14) . . . . ?
C14 C15 C22 C23 0.5(2) . . . . ?
C15 O3 C16 C17 179.63(14) . . . . ?
C15 O3 C16 C21 0.04(16) . . . . ?
C15 C14 C25 C24 -0.6(2) . . . . ?
C15 C22 C23 C24 -1.0(2) . . . . ?
C16 O3 C15 C14 179.16(14) . . . . ?
C16 O3 C15 C22 -0.08(16) . . . . ?
C16 C17 C18 C19 -0.1(2) . . . . ?
C16 C21 C22 C15 -0.06(16) . . . . ?
C16 C21 C22 C23 -179.67(17) . . . . ?
C17 C16 C21 C20 0.0(2) . . . . ?
C17 C16 C21 C22 -179.58(14) . . . . ?
C17 C18 C19 C20 0.2(2) . . . . ?
C18 C19 C20 C21 -0.3(2) . . . . ?
C19 C20 C21 C16 0.2(2) . . . . ?
C19 C20 C21 C22 179.58(16) . . . . ?
C20 C21 C22 C15 -179.50(17) . . . . ?
C20 C21 C22 C23 0.9(3) . . . . ?
C21 C16 C17 C18 0.0(2) . . . . ?
C21 C22 C23 C24 178.60(16) . . . . ?
C22 C23 C24 C25 0.6(2) . . . . ?
C23 C24 C25 C14 0.2(2) . . . . ?
C25 C14 C15 O3 -178.87(13) . . . . ?
C25 C14 C15 C22 0.3(2) . . . . ?
C26 O5 C27 C28 171.01(15) . . . . ?
C26 C3 C4 C5 4.6(2) . . . . ?
C26 C3 C4 C10 -176.97(13) . . . . ?
C27 O5 C26 O4 12.4(2) . . . . ?
C27 O5 C26 C3 -166.39(14) . . . . ?
C29 N1 C7 C6 0.7(2) . . . . ?
C29 N1 C7 C8 -179.50(13) . . . . ?
C29 N1 C32 C31 -14.65(16) . . . . ?
C29 C30 C31 C32 -33.97(15) . . . . ?
C30 C31 C32 N1 29.61(15) . . . . ?
C32 N1 C7 C6 -177.17(13) . . . . ?
C32 N1 C7 C8 2.6(2) . . . . ?
C32 N1 C29 C30 -6.35(16) . . . . ?
